data_4085750
loop_
_publ_author_name
'Normand, Adrien T.'
'Richard, Philippe'
'Balan, C\'edric'
'Daniliuc, Constantin G.'
'Kehr, Gerald'
'Erker, Gerhard'
'Le Gendre, Pierre'

_publ_section_title
;
 Synthetic Endeavors toward Titanium Based Frustrated Lewis Pairs with
 Controlled Electronic and Steric Properties
;
_journal_name_full Organometallics
_journal_page_first 150513110717003
_journal_paper_doi 10.1021/acs.organomet.5b00250
_journal_year 2015
_chemical_formula_moiety 'C24 H20 B, C32 H44 O2 P Ti'
_chemical_formula_sum 'C56 H64 B O2 P Ti'
_chemical_formula_weight 858.75
_space_group_crystal_system monoclinic
_space_group_IT_number 14
_space_group_name_Hall '-P 2yn'
_space_group_name_H-M_alt 'P 1 21/n 1'
_symmetry_space_group_name_Hall '-P 2yn'
_symmetry_space_group_name_H-M 'P 1 21/n 1'
_atom_sites_solution_hydrogens geom
_atom_sites_solution_primary direct
_audit_creation_date 2014-12-19
_audit_creation_method
;
Olex2 1.2
(compiled 2014.11.28 svn.r3106 for OlexSys, GUI svn.r4959)
;
_cell_angle_alpha 90
_cell_angle_beta 97.8680(10)
_cell_angle_gamma 90
_cell_formula_units_Z 4
_cell_length_a 9.9005(2)
_cell_length_b 14.8304(3)
_cell_length_c 31.2422(7)
_cell_measurement_reflns_used 8951
_cell_measurement_temperature 115
_cell_measurement_theta_max 26.261
_cell_measurement_theta_min 2.26
_cell_volume 4544.06(17)
_computing_cell_refinement 'SAINT v8.34A (Bruker, 2013)'
_computing_data_reduction 'SAINT v8.34A (Bruker, 2013)'
_computing_molecular_graphics 'Olex2 (Dolomanov et al., 2009)'
_computing_publication_material 'Olex2 (Dolomanov et al., 2009)'
_computing_structure_refinement 'XL (Sheldrick, 2008)'
_computing_structure_solution 'ShelXS (Sheldrick, 2008)'
_diffrn_ambient_temperature 115
_diffrn_detector 'CCD Plate'
_diffrn_detector_area_resol_mean 9
_diffrn_detector_type 'CCD area detector'
_diffrn_measured_fraction_theta_full 0.999
_diffrn_measured_fraction_theta_max 0.997
_diffrn_measurement_device '\k-geometry diffractometer'
_diffrn_measurement_device_type 'Nonius Kappa APEX II'
_diffrn_measurement_method 'CCD rotation images, thick slices'
_diffrn_radiation_collimation '0.6 mm'
_diffrn_radiation_monochromator graphite
_diffrn_radiation_probe x-ray
_diffrn_radiation_type MoK\a
_diffrn_radiation_wavelength 0.71073
_diffrn_reflns_av_R_equivalents 0.0515
_diffrn_reflns_av_unetI/netI 0.0468
_diffrn_reflns_laue_measured_fraction_full 0.999
_diffrn_reflns_laue_measured_fraction_max 0.997
_diffrn_reflns_limit_h_max 12
_diffrn_reflns_limit_h_min -12
_diffrn_reflns_limit_k_max 19
_diffrn_reflns_limit_k_min -19
_diffrn_reflns_limit_l_max 40
_diffrn_reflns_limit_l_min -40
_diffrn_reflns_number 47997
_diffrn_reflns_point_group_measured_fraction_full 0.999
_diffrn_reflns_point_group_measured_fraction_max 0.997
_diffrn_reflns_theta_full 25.242
_diffrn_reflns_theta_max 27.545
_diffrn_reflns_theta_min 1.523
_diffrn_source 'X-ray tube'
_diffrn_source_target Mo
_diffrn_source_type 'Siemens KFF Mo 2K-180'
_diffrn_standards_number 0
_exptl_absorpt_coefficient_mu 0.266
_exptl_absorpt_correction_T_max 0.7456
_exptl_absorpt_correction_T_min 0.6773
_exptl_absorpt_correction_type multi-scan
_exptl_absorpt_process_details
;
SADABS-2012/1 (Bruker,2012) was used for absorption correction.
wR2(int) was 0.0536 before and 0.0470 after correction.
The Ratio of minimum to maximum transmission is 0.9084.
The \l/2 correction factor is 0.0015.
;
_exptl_crystal_colour 'clear light red'
_exptl_crystal_colour_lustre clear
_exptl_crystal_colour_modifier light
_exptl_crystal_colour_primary red
_exptl_crystal_density_diffrn 1.255
_exptl_crystal_description prism
_exptl_crystal_F_000 1832
_exptl_crystal_size_max 0.325
_exptl_crystal_size_mid 0.3
_exptl_crystal_size_min 0.1
_refine_diff_density_max 0.773
_refine_diff_density_min -0.478
_refine_diff_density_rms 0.063
_refine_ls_extinction_method none
_refine_ls_goodness_of_fit_ref 1.032
_refine_ls_hydrogen_treatment constr
_refine_ls_matrix_type full
_refine_ls_number_parameters 553
_refine_ls_number_reflns 10449
_refine_ls_number_restraints 0
_refine_ls_restrained_S_all 1.032
_refine_ls_R_factor_all 0.0768
_refine_ls_R_factor_gt 0.0503
_refine_ls_shift/su_max 0.002
_refine_ls_shift/su_mean 0.000
_refine_ls_structure_factor_coef Fsqd
_refine_ls_weighting_details 'w=1/[\s^2^(Fo^2^)+(0.0591P)^2^+3.0645P] where P=(Fo^2^+2Fc^2^)/3'
_refine_ls_weighting_scheme calc
_refine_ls_wR_factor_gt 0.1178
_refine_ls_wR_factor_ref 0.1308
_reflns_Friedel_coverage 0.000
_reflns_number_gt 7690
_reflns_number_total 10449
_reflns_threshold_expression 'I > 2\s(I)'
_cod_data_source_file om5b00250_si_008.cif
_cod_data_source_block 4cp
_cod_database_code 4085750
_shelx_space_group_comment
;
The symmetry employed for this shelxl refinement is uniquely defined
by the following loop, which should always be used as a source of
symmetry information in preference to the above space-group names.
They are only intended as comments.
;
_shelx_estimated_absorpt_t_max 0.974
_shelx_estimated_absorpt_t_min 0.918
_olex2_refinement_description
;
1. Fixed Uiso
 At 1.2 times of:
  All C(H) groups, All C(H,H) groups
 At 1.5 times of:
  All C(H,H,H) groups
2.a Ternary CH refined with riding coordinates:
 C14(H14), C20(H20)
2.b Secondary CH2 refined with riding coordinates:
 C15(H15A,H15B), C16(H16A,H16B), C17(H17A,H17B), C18(H18A,H18B), C19(H19A,
 H19B), C21(H21A,H21B), C22(H22A,H22B), C23(H23A,H23B), C24(H24A,H24B),
 C25(H25A,H25B)
2.c Aromatic/amide H refined with riding coordinates:
 C2(H2), C3(H3), C4(H4), C5(H5), C6(H6), C7(H7), C8(H8), C9(H9), C10(H10),
 C27(H27), C28(H28), C30(H30), C31(H31), C34(H34), C35(H35), C36(H36), C37(H37),
  C38(H38), C40(H40), C41(H41), C42(H42), C43(H43), C44(H44), C46(H46),
 C47(H47), C48(H48), C49(H49), C50(H50), C52(H52), C53(H53), C54(H54), C55(H55),
  C56(H56)
2.d Idealised Me refined as rotating group:
 C12(H12A,H12B,H12C), C13(H13A,H13B,H13C), C32(H32A,H32B,H32C)
;
_shelx_shelxl_version_number 2014/7
_olex2_date_sample_data_collection 12/11/13
_olex2_date_sample_submission 12/11/13
_olex2_submission_special_instructions 'No special instructions were received'

loop_
_space_group_symop_operation_xyz
'x, y, z'
'-x+1/2, y+1/2, -z+1/2'
'-x, -y, -z'
'x-1/2, -y-1/2, z-1/2'

loop_
_atom_site_label
_atom_site_type_symbol
_atom_site_fract_x
_atom_site_fract_y
_atom_site_fract_z
_atom_site_U_iso_or_equiv
_atom_site_adp_type
_atom_site_occupancy
_atom_site_site_symmetry_order
_atom_site_calc_flag
_atom_site_refinement_flags_posn
B B 0.1914(2) 0.97340(17) 0.37273(8) 0.0195(5) Uani 1 1 d .
C1 C 0.1194(2) 0.61535(15) 0.60985(7) 0.0209(4) Uani 1 1 d .
C2 C 0.0307(2) 0.68496(16) 0.59245(7) 0.0260(5) Uani 1 1 d .
H2 H -0.0126 0.7280 0.6085 0.031 Uiso 1 1 calc R
C3 C 0.0176(2) 0.67918(17) 0.54663(8) 0.0309(5) Uani 1 1 d .
H3 H -0.0348 0.7182 0.5267 0.037 Uiso 1 1 calc R
C4 C 0.0957(2) 0.60589(17) 0.53610(8) 0.0308(5) Uani 1 1 d .
H4 H 0.1040 0.5858 0.5077 0.037 Uiso 1 1 calc R
C5 C 0.1594(2) 0.56712(16) 0.57450(7) 0.0255(5) Uani 1 1 d .
H5 H 0.2194 0.5169 0.5765 0.031 Uiso 1 1 calc R
C6 C 0.2617(3) 0.86120(16) 0.60728(8) 0.0330(6) Uani 1 1 d .
H6 H 0.2623 0.8653 0.6376 0.040 Uiso 1 1 calc R
C7 C 0.1466(3) 0.86344(16) 0.57648(9) 0.0375(6) Uani 1 1 d .
H7 H 0.0551 0.8705 0.5819 0.045 Uiso 1 1 calc R
C8 C 0.1909(2) 0.85319(16) 0.53531(8) 0.0325(6) Uani 1 1 d .
H8 H 0.1344 0.8498 0.5082 0.039 Uiso 1 1 calc R
C9 C 0.3335(2) 0.84908(16) 0.54223(8) 0.0300(5) Uani 1 1 d .
H9 H 0.3908 0.8451 0.5203 0.036 Uiso 1 1 calc R
C10 C 0.3774(3) 0.85180(15) 0.58607(8) 0.0303(5) Uani 1 1 d .
H10 H 0.4692 0.8480 0.5995 0.036 Uiso 1 1 calc R
C11 C 0.1821(2) 0.60504(15) 0.65671(7) 0.0209(4) Uani 1 1 d .
C12 C 0.1906(2) 0.50641(16) 0.67032(8) 0.0290(5) Uani 1 1 d .
H12A H 0.2471 0.4734 0.6522 0.043 Uiso 1 1 calc GR
H12B H 0.0989 0.4803 0.6669 0.043 Uiso 1 1 calc GR
H12C H 0.2315 0.5021 0.7006 0.043 Uiso 1 1 calc GR
C13 C 0.0967(2) 0.65877(18) 0.68529(8) 0.0308(5) Uani 1 1 d .
H13A H 0.0026 0.6365 0.6809 0.046 Uiso 1 1 calc GR
H13B H 0.0977 0.7228 0.6775 0.046 Uiso 1 1 calc GR
H13C H 0.1352 0.6513 0.7157 0.046 Uiso 1 1 calc GR
C14 C 0.3940(2) 0.73338(15) 0.70047(7) 0.0217(4) Uani 1 1 d .
H14 H 0.3141 0.7741 0.7017 0.026 Uiso 1 1 calc R
C15 C 0.4118(2) 0.68091(16) 0.74356(7) 0.0272(5) Uani 1 1 d .
H15A H 0.3335 0.6397 0.7443 0.033 Uiso 1 1 calc R
H15B H 0.4958 0.6441 0.7458 0.033 Uiso 1 1 calc R
C16 C 0.4206(2) 0.74578(17) 0.78159(7) 0.0293(5) Uani 1 1 d .
H16A H 0.4344 0.7113 0.8090 0.035 Uiso 1 1 calc R
H16B H 0.3341 0.7798 0.7804 0.035 Uiso 1 1 calc R
C17 C 0.5387(2) 0.81156(16) 0.78043(7) 0.0287(5) Uani 1 1 d .
H17A H 0.5398 0.8554 0.8044 0.034 Uiso 1 1 calc R
H17B H 0.6259 0.7779 0.7848 0.034 Uiso 1 1 calc R
C18 C 0.5274(2) 0.86223(16) 0.73782(7) 0.0278(5) Uani 1 1 d .
H18A H 0.6084 0.9012 0.7376 0.033 Uiso 1 1 calc R
H18B H 0.4456 0.9014 0.7349 0.033 Uiso 1 1 calc R
C19 C 0.5168(2) 0.79616(15) 0.69932(7) 0.0246(5) Uani 1 1 d .
H19A H 0.5059 0.8304 0.6719 0.030 Uiso 1 1 calc R
H19B H 0.6014 0.7600 0.7009 0.030 Uiso 1 1 calc R
C20 C 0.4853(2) 0.58007(15) 0.64550(7) 0.0205(4) Uani 1 1 d .
H20 H 0.4451 0.5354 0.6234 0.025 Uiso 1 1 calc R
C21 C 0.6035(2) 0.62632(16) 0.62669(8) 0.0272(5) Uani 1 1 d .
H21A H 0.5674 0.6590 0.5999 0.033 Uiso 1 1 calc R
H21B H 0.6479 0.6708 0.6477 0.033 Uiso 1 1 calc R
C22 C 0.7089(2) 0.55620(17) 0.61657(8) 0.0326(6) Uani 1 1 d .
H22A H 0.6663 0.5151 0.5936 0.039 Uiso 1 1 calc R
H22B H 0.7857 0.5873 0.6056 0.039 Uiso 1 1 calc R
C23 C 0.7626(2) 0.50180(18) 0.65618(8) 0.0338(6) Uani 1 1 d .
H23A H 0.8115 0.5420 0.6784 0.041 Uiso 1 1 calc R
H23B H 0.8278 0.4559 0.6485 0.041 Uiso 1 1 calc R
C24 C 0.6461(2) 0.45573(17) 0.67419(8) 0.0315(5) Uani 1 1 d .
H24A H 0.6821 0.4210 0.7004 0.038 Uiso 1 1 calc R
H24B H 0.6004 0.4130 0.6525 0.038 Uiso 1 1 calc R
C25 C 0.5429(2) 0.52544(17) 0.68564(8) 0.0295(5) Uani 1 1 d .
H25A H 0.5877 0.5667 0.7081 0.035 Uiso 1 1 calc R
H25B H 0.4675 0.4944 0.6974 0.035 Uiso 1 1 calc R
C26 C 0.4330(2) 0.65886(16) 0.50498(7) 0.0257(5) Uani 1 1 d .
C27 C 0.3862(2) 0.70101(18) 0.46619(8) 0.0323(6) Uani 1 1 d .
H27 H 0.3034 0.7342 0.4634 0.039 Uiso 1 1 calc R
C28 C 0.4590(2) 0.69539(18) 0.43122(7) 0.0317(5) Uani 1 1 d .
H28 H 0.4262 0.7251 0.4049 0.038 Uiso 1 1 calc R
C29 C 0.5788(2) 0.64667(15) 0.43477(7) 0.0243(5) Uani 1 1 d .
C30 C 0.6243(3) 0.60285(16) 0.47331(8) 0.0303(5) Uani 1 1 d .
H30 H 0.7062 0.5687 0.4759 0.036 Uiso 1 1 calc R
C31 C 0.5521(2) 0.60826(16) 0.50790(8) 0.0296(5) Uani 1 1 d .
H31 H 0.5839 0.5772 0.5339 0.036 Uiso 1 1 calc R
C32 C 0.6453(3) 0.70520(18) 0.36965(8) 0.0384(6) Uani 1 1 d .
H32A H 0.5579 0.6992 0.3509 0.058 Uiso 1 1 calc GR
H32B H 0.7201 0.6994 0.3523 0.058 Uiso 1 1 calc GR
H32C H 0.6501 0.7644 0.3837 0.058 Uiso 1 1 calc GR
C33 C 0.0887(2) 1.02536(15) 0.33461(7) 0.0217(5) Uani 1 1 d .
C34 C 0.1407(2) 1.09149(16) 0.30935(7) 0.0287(5) Uani 1 1 d .
H34 H 0.2352 1.1052 0.3148 0.034 Uiso 1 1 calc R
C35 C 0.0607(3) 1.13787(18) 0.27673(8) 0.0373(6) Uani 1 1 d .
H35 H 0.1002 1.1830 0.2607 0.045 Uiso 1 1 calc R
C36 C -0.0771(3) 1.11829(19) 0.26747(8) 0.0403(7) Uani 1 1 d .
H36 H -0.1326 1.1493 0.2450 0.048 Uiso 1 1 calc R
C37 C -0.1326(3) 1.05321(18) 0.29133(8) 0.0357(6) Uani 1 1 d .
H37 H -0.2269 1.0391 0.2852 0.043 Uiso 1 1 calc R
C38 C -0.0509(2) 1.00812(16) 0.32430(7) 0.0263(5) Uani 1 1 d .
H38 H -0.0914 0.9639 0.3405 0.032 Uiso 1 1 calc R
C39 C 0.1140(2) 0.88680(15) 0.39126(7) 0.0212(4) Uani 1 1 d .
C40 C 0.1408(2) 0.79693(16) 0.38274(7) 0.0262(5) Uani 1 1 d .
H40 H 0.2091 0.7837 0.3650 0.031 Uiso 1 1 calc R
C41 C 0.0718(3) 0.72536(17) 0.39910(8) 0.0345(6) Uani 1 1 d .
H41 H 0.0942 0.6651 0.3926 0.041 Uiso 1 1 calc R
C42 C -0.0288(3) 0.74159(19) 0.42464(8) 0.0378(6) Uani 1 1 d .
H42 H -0.0760 0.6930 0.4358 0.045 Uiso 1 1 calc R
C43 C -0.0595(3) 0.82951(19) 0.43371(8) 0.0368(6) Uani 1 1 d .
H43 H -0.1291 0.8420 0.4510 0.044 Uiso 1 1 calc R
C44 C 0.0110(2) 0.89979(17) 0.41763(8) 0.0310(5) Uani 1 1 d .
H44 H -0.0113 0.9598 0.4248 0.037 Uiso 1 1 calc R
C45 C 0.2378(2) 1.04276(15) 0.41329(7) 0.0201(4) Uani 1 1 d .
C46 C 0.2904(2) 1.00842(16) 0.45404(7) 0.0273(5) Uani 1 1 d .
H46 H 0.2972 0.9449 0.4576 0.033 Uiso 1 1 calc R
C47 C 0.3330(2) 1.06346(17) 0.48957(7) 0.0296(5) Uani 1 1 d .
H47 H 0.3681 1.0372 0.5165 0.036 Uiso 1 1 calc R
C48 C 0.3242(2) 1.15605(16) 0.48554(7) 0.0263(5) Uani 1 1 d .
H48 H 0.3515 1.1939 0.5097 0.032 Uiso 1 1 calc R
C49 C 0.2751(2) 1.19263(16) 0.44586(8) 0.0257(5) Uani 1 1 d .
H49 H 0.2702 1.2563 0.4425 0.031 Uiso 1 1 calc R
C50 C 0.2325(2) 1.13669(15) 0.41060(7) 0.0219(4) Uani 1 1 d .
H50 H 0.1985 1.1637 0.3837 0.026 Uiso 1 1 calc R
C51 C 0.3267(2) 0.94248(14) 0.35098(7) 0.0204(4) Uani 1 1 d .
C52 C 0.3126(2) 0.90356(16) 0.30954(7) 0.0273(5) Uani 1 1 d .
H52 H 0.2235 0.8937 0.2947 0.033 Uiso 1 1 calc R
C53 C 0.4237(3) 0.87890(17) 0.28934(8) 0.0333(6) Uani 1 1 d .
H53 H 0.4095 0.8523 0.2614 0.040 Uiso 1 1 calc R
C54 C 0.5552(3) 0.89303(17) 0.30984(8) 0.0339(6) Uani 1 1 d .
H54 H 0.6315 0.8770 0.2961 0.041 Uiso 1 1 calc R
C55 C 0.5734(2) 0.93074(17) 0.35054(9) 0.0328(6) Uani 1 1 d .
H55 H 0.6630 0.9409 0.3649 0.039 Uiso 1 1 calc R
C56 C 0.4612(2) 0.95402(15) 0.37070(8) 0.0255(5) Uani 1 1 d .
H56 H 0.4766 0.9787 0.3990 0.031 Uiso 1 1 calc R
O1 O 0.36499(16) 0.66438(11) 0.53943(5) 0.0290(4) Uani 1 1 d .
O2 O 0.65678(17) 0.63596(12) 0.40186(5) 0.0328(4) Uani 1 1 d .
P P 0.34893(5) 0.66348(4) 0.65128(2) 0.01719(12) Uani 1 1 d .
Ti Ti 0.24599(4) 0.71824(3) 0.57256(2) 0.02030(10) Uani 1 1 d .

loop_
_atom_site_aniso_label
_atom_site_aniso_U_11
_atom_site_aniso_U_22
_atom_site_aniso_U_33
_atom_site_aniso_U_23
_atom_site_aniso_U_13
_atom_site_aniso_U_12
B 0.0179(11) 0.0211(12) 0.0201(12) -0.0035(9) 0.0046(9) 0.0011(9)
C1 0.0173(10) 0.0216(11) 0.0238(11) 0.0005(9) 0.0027(8) -0.0045(8)
C2 0.0196(11) 0.0282(12) 0.0306(12) 0.0045(10) 0.0052(9) 0.0004(9)
C3 0.0224(11) 0.0384(14) 0.0304(13) 0.0072(11) -0.0021(9) -0.0009(10)
C4 0.0308(13) 0.0377(14) 0.0228(11) -0.0047(10) -0.0008(10) -0.0051(11)
C5 0.0268(11) 0.0234(12) 0.0260(12) -0.0034(9) 0.0030(9) -0.0006(9)
C6 0.0495(15) 0.0192(12) 0.0329(13) 0.0028(10) 0.0149(12) 0.0042(11)
C7 0.0340(13) 0.0201(12) 0.0628(18) 0.0103(12) 0.0217(13) 0.0096(10)
C8 0.0321(13) 0.0275(13) 0.0364(14) 0.0133(11) -0.0009(10) 0.0016(10)
C9 0.0347(13) 0.0254(12) 0.0315(13) 0.0074(10) 0.0099(10) -0.0024(10)
C10 0.0340(13) 0.0207(12) 0.0363(13) 0.0021(10) 0.0052(10) -0.0024(10)
C11 0.0198(10) 0.0236(11) 0.0195(10) 0.0016(9) 0.0041(8) -0.0027(9)
C12 0.0258(12) 0.0299(13) 0.0304(12) 0.0078(10) 0.0005(9) -0.0077(10)
C13 0.0225(11) 0.0442(15) 0.0274(12) -0.0074(11) 0.0093(9) -0.0040(10)
C14 0.0214(10) 0.0232(12) 0.0203(10) -0.0033(9) 0.0019(8) -0.0009(9)
C15 0.0303(12) 0.0299(13) 0.0213(11) 0.0001(9) 0.0030(9) -0.0065(10)
C16 0.0315(12) 0.0378(14) 0.0182(11) -0.0028(10) 0.0024(9) -0.0012(11)
C17 0.0298(12) 0.0276(12) 0.0263(12) -0.0081(10) -0.0042(10) 0.0009(10)
C18 0.0243(11) 0.0252(12) 0.0322(13) -0.0047(10) -0.0025(9) -0.0022(9)
C19 0.0237(11) 0.0251(12) 0.0246(11) -0.0018(9) 0.0016(9) -0.0037(9)
C20 0.0197(10) 0.0194(11) 0.0227(11) 0.0017(9) 0.0036(8) 0.0017(8)
C21 0.0225(11) 0.0267(12) 0.0343(13) 0.0039(10) 0.0105(10) 0.0006(9)
C22 0.0255(12) 0.0348(14) 0.0400(14) 0.0047(11) 0.0133(10) 0.0062(10)
C23 0.0241(12) 0.0396(15) 0.0381(14) -0.0016(11) 0.0053(10) 0.0094(10)
C24 0.0298(12) 0.0278(13) 0.0361(13) 0.0087(11) 0.0015(10) 0.0085(10)
C25 0.0260(12) 0.0329(13) 0.0300(12) 0.0100(10) 0.0051(10) 0.0055(10)
C26 0.0263(11) 0.0276(12) 0.0242(11) -0.0060(9) 0.0075(9) -0.0038(9)
C27 0.0273(12) 0.0416(15) 0.0273(12) -0.0054(11) 0.0017(10) 0.0049(11)
C28 0.0363(13) 0.0388(14) 0.0187(11) -0.0006(10) -0.0006(10) 0.0040(11)
C29 0.0301(12) 0.0229(12) 0.0206(11) -0.0074(9) 0.0059(9) -0.0040(9)
C30 0.0336(13) 0.0266(13) 0.0327(13) -0.0013(10) 0.0113(10) 0.0067(10)
C31 0.0376(13) 0.0273(13) 0.0249(12) 0.0002(10) 0.0079(10) 0.0058(10)
C32 0.0488(16) 0.0314(14) 0.0368(14) 0.0068(11) 0.0124(12) -0.0039(12)
C33 0.0222(11) 0.0242(11) 0.0193(10) -0.0053(9) 0.0043(8) 0.0045(9)
C34 0.0311(12) 0.0306(13) 0.0244(12) -0.0010(10) 0.0041(9) 0.0054(10)
C35 0.0583(17) 0.0301(14) 0.0240(12) -0.0005(10) 0.0075(12) 0.0118(12)
C36 0.0496(16) 0.0434(16) 0.0245(13) -0.0092(11) -0.0076(11) 0.0288(13)
C37 0.0287(13) 0.0433(16) 0.0329(13) -0.0137(12) -0.0034(10) 0.0136(11)
C38 0.0235(11) 0.0302(13) 0.0248(11) -0.0089(10) 0.0023(9) 0.0054(9)
C39 0.0188(10) 0.0256(12) 0.0181(10) -0.0022(9) -0.0009(8) -0.0019(9)
C40 0.0280(12) 0.0283(13) 0.0216(11) -0.0010(9) 0.0007(9) -0.0003(9)
C41 0.0422(15) 0.0251(13) 0.0332(13) 0.0004(11) -0.0048(11) -0.0056(11)
C42 0.0366(14) 0.0417(16) 0.0332(14) 0.0074(12) -0.0019(11) -0.0185(12)
C43 0.0276(13) 0.0501(17) 0.0343(14) 0.0026(12) 0.0101(10) -0.0097(12)
C44 0.0285(12) 0.0319(13) 0.0339(13) -0.0020(11) 0.0086(10) -0.0026(10)
C45 0.0145(10) 0.0247(11) 0.0218(10) -0.0020(9) 0.0053(8) 0.0002(8)
C46 0.0362(13) 0.0229(12) 0.0229(11) -0.0008(9) 0.0041(10) -0.0030(10)
C47 0.0366(13) 0.0327(13) 0.0191(11) 0.0002(10) 0.0021(9) -0.0046(11)
C48 0.0239(11) 0.0320(13) 0.0245(11) -0.0096(10) 0.0083(9) -0.0066(10)
C49 0.0222(11) 0.0206(11) 0.0360(13) -0.0046(10) 0.0097(9) -0.0015(9)
C50 0.0191(10) 0.0234(11) 0.0237(11) 0.0003(9) 0.0050(8) 0.0015(8)
C51 0.0198(10) 0.0187(11) 0.0233(11) -0.0005(9) 0.0052(8) -0.0010(8)
C52 0.0290(12) 0.0284(13) 0.0255(12) -0.0030(10) 0.0068(9) 0.0021(10)
C53 0.0469(15) 0.0284(13) 0.0281(12) -0.0037(10) 0.0174(11) 0.0037(11)
C54 0.0331(13) 0.0304(13) 0.0432(15) 0.0027(11) 0.0231(11) 0.0065(11)
C55 0.0216(11) 0.0286(13) 0.0497(16) -0.0003(11) 0.0104(11) 0.0008(10)
C56 0.0231(11) 0.0230(12) 0.0314(12) -0.0025(10) 0.0068(9) 0.0003(9)
O1 0.0306(9) 0.0346(10) 0.0236(8) -0.0007(7) 0.0107(7) 0.0030(7)
O2 0.0411(10) 0.0332(10) 0.0264(9) 0.0015(7) 0.0133(7) 0.0009(8)
P 0.0165(2) 0.0181(3) 0.0174(3) 0.0005(2) 0.00369(19) -0.0012(2)
Ti 0.0213(2) 0.0216(2) 0.01880(19) 0.00154(15) 0.00576(15) 0.00202(15)

loop_
_atom_type_symbol
_atom_type_description
_atom_type_scat_dispersion_real
_atom_type_scat_dispersion_imag
_atom_type_scat_source
C C 0.0033 0.0016 'International Tables Vol C Tables 4.2.6.8 and 6.1.1.4'
H H 0.0000 0.0000 'International Tables Vol C Tables 4.2.6.8 and 6.1.1.4'
B B 0.0013 0.0007 'International Tables Vol C Tables 4.2.6.8 and 6.1.1.4'
O O 0.0106 0.0060 'International Tables Vol C Tables 4.2.6.8 and 6.1.1.4'
P P 0.1023 0.0942 'International Tables Vol C Tables 4.2.6.8 and 6.1.1.4'
Ti Ti 0.2776 0.4457 'International Tables Vol C Tables 4.2.6.8 and 6.1.1.4'

loop_
_geom_angle_atom_site_label_1
_geom_angle_atom_site_label_2
_geom_angle_atom_site_label_3
_geom_angle
C33 B C45 110.09(18)
C39 B C33 110.41(17)
C39 B C45 108.16(17)
C39 B C51 111.90(17)
C51 B C33 106.77(17)
C51 B C45 109.51(17)
C2 C1 C5 107.09(19)
C2 C1 C11 126.5(2)
C2 C1 Ti 71.62(12)
C5 C1 C11 125.46(19)
C5 C1 Ti 73.73(13)
C11 C1 Ti 111.34(13)
C1 C2 H2 126.0
C1 C2 C3 108.0(2)
C1 C2 Ti 73.58(12)
C3 C2 H2 126.0
C3 C2 Ti 73.00(13)
Ti C2 H2 119.3
C2 C3 H3 126.1
C2 C3 Ti 71.93(13)
C4 C3 C2 107.9(2)
C4 C3 H3 126.1
C4 C3 Ti 74.83(13)
Ti C3 H3 119.1
C3 C4 H4 125.8
C3 C4 C5 108.4(2)
C3 C4 Ti 71.17(14)
C5 C4 H4 125.8
C5 C4 Ti 72.70(13)
Ti C4 H4 122.0
C1 C5 H5 125.7
C1 C5 Ti 71.79(13)
C4 C5 C1 108.6(2)
C4 C5 H5 125.7
C4 C5 Ti 73.50(14)
Ti C5 H5 120.7
C7 C6 H6 125.7
C7 C6 C10 108.7(2)
C7 C6 Ti 73.06(15)
C10 C6 H6 125.7
C10 C6 Ti 72.74(14)
Ti C6 H6 120.3
C6 C7 H7 126.3
C6 C7 C8 107.4(2)
C6 C7 Ti 73.00(14)
C8 C7 H7 126.3
C8 C7 Ti 71.08(13)
Ti C7 H7 121.4
C7 C8 H8 126.5
C7 C8 Ti 73.84(13)
C9 C8 C7 107.1(2)
C9 C8 H8 126.5
C9 C8 Ti 74.02(13)
Ti C8 H8 117.8
C8 C9 H9 125.5
C8 C9 Ti 71.46(13)
C10 C9 C8 109.0(2)
C10 C9 H9 125.5
C10 C9 Ti 73.16(13)
Ti C9 H9 121.6
C6 C10 H10 126.1
C6 C10 Ti 72.84(14)
C9 C10 C6 107.7(2)
C9 C10 H10 126.1
C9 C10 Ti 73.07(14)
Ti C10 H10 119.8
C1 C11 C12 111.47(18)
C1 C11 C13 108.91(18)
C1 C11 P 96.54(13)
C12 C11 C13 110.52(19)
C12 C11 P 116.66(15)
C13 C11 P 111.80(15)
C11 C12 H12A 109.5
C11 C12 H12B 109.5
C11 C12 H12C 109.5
H12A C12 H12B 109.5
H12A C12 H12C 109.5
H12B C12 H12C 109.5
C11 C13 H13A 109.5
C11 C13 H13B 109.5
C11 C13 H13C 109.5
H13A C13 H13B 109.5
H13A C13 H13C 109.5
H13B C13 H13C 109.5
C15 C14 H14 105.5
C15 C14 P 115.22(15)
C19 C14 H14 105.5
C19 C14 C15 109.25(17)
C19 C14 P 114.85(15)
P C14 H14 105.5
C14 C15 H15A 109.6
C14 C15 H15B 109.6
H15A C15 H15B 108.1
C16 C15 C14 110.5(2)
C16 C15 H15A 109.6
C16 C15 H15B 109.6
C15 C16 H16A 109.6
C15 C16 H16B 109.6
C15 C16 C17 110.35(19)
H16A C16 H16B 108.1
C17 C16 H16A 109.6
C17 C16 H16B 109.6
C16 C17 H17A 109.3
C16 C17 H17B 109.3
H17A C17 H17B 107.9
C18 C17 C16 111.82(18)
C18 C17 H17A 109.3
C18 C17 H17B 109.3
C17 C18 H18A 109.4
C17 C18 H18B 109.4
C17 C18 C19 110.96(19)
H18A C18 H18B 108.0
C19 C18 H18A 109.4
C19 C18 H18B 109.4
C14 C19 C18 109.62(18)
C14 C19 H19A 109.7
C14 C19 H19B 109.7
C18 C19 H19A 109.7
C18 C19 H19B 109.7
H19A C19 H19B 108.2
C21 C20 H20 106.4
C21 C20 P 109.92(15)
C25 C20 H20 106.4
C25 C20 C21 109.27(18)
C25 C20 P 117.73(15)
P C20 H20 106.4
C20 C21 H21A 109.6
C20 C21 H21B 109.6
H21A C21 H21B 108.1
C22 C21 C20 110.48(19)
C22 C21 H21A 109.6
C22 C21 H21B 109.6
C21 C22 H22A 109.3
C21 C22 H22B 109.3
H22A C22 H22B 108.0
C23 C22 C21 111.4(2)
C23 C22 H22A 109.3
C23 C22 H22B 109.3
C22 C23 H23A 109.6
C22 C23 H23B 109.6
C22 C23 C24 110.2(2)
H23A C23 H23B 108.1
C24 C23 H23A 109.6
C24 C23 H23B 109.6
C23 C24 H24A 109.6
C23 C24 H24B 109.6
C23 C24 C25 110.4(2)
H24A C24 H24B 108.1
C25 C24 H24A 109.6
C25 C24 H24B 109.6
C20 C25 H25A 109.5
C20 C25 H25B 109.5
C24 C25 C20 110.54(19)
C24 C25 H25A 109.5
C24 C25 H25B 109.5
H25A C25 H25B 108.1
C27 C26 C31 118.7(2)
O1 C26 C27 121.8(2)
O1 C26 C31 119.5(2)
C26 C27 H27 119.6
C26 C27 C28 120.8(2)
C28 C27 H27 119.6
C27 C28 H28 120.0
C29 C28 C27 120.0(2)
C29 C28 H28 120.0
C28 C29 C30 119.2(2)
O2 C29 C28 124.3(2)
O2 C29 C30 116.4(2)
C29 C30 H30 119.6
C31 C30 C29 120.8(2)
C31 C30 H30 119.6
C26 C31 H31 119.8
C30 C31 C26 120.4(2)
C30 C31 H31 119.8
H32A C32 H32B 109.5
H32A C32 H32C 109.5
H32B C32 H32C 109.5
O2 C32 H32A 109.5
O2 C32 H32B 109.5
O2 C32 H32C 109.5
C34 C33 B 119.77(19)
C38 C33 B 125.0(2)
C38 C33 C34 115.2(2)
C33 C34 H34 118.5
C35 C34 C33 123.1(2)
C35 C34 H34 118.5
C34 C35 H35 120.1
C34 C35 C36 119.8(3)
C36 C35 H35 120.1
C35 C36 H36 120.4
C37 C36 C35 119.2(2)
C37 C36 H36 120.4
C36 C37 H37 119.9
C36 C37 C38 120.2(2)
C38 C37 H37 119.9
C33 C38 H38 118.7
C37 C38 C33 122.6(2)
C37 C38 H38 118.7
C40 C39 B 124.83(19)
C40 C39 C44 114.5(2)
C44 C39 B 120.6(2)
C39 C40 H40 118.6
C39 C40 C41 122.8(2)
C41 C40 H40 118.6
C40 C41 H41 119.8
C42 C41 C40 120.5(2)
C42 C41 H41 119.8
C41 C42 H42 120.6
C43 C42 C41 118.8(2)
C43 C42 H42 120.6
C42 C43 H43 120.0
C42 C43 C44 120.1(2)
C44 C43 H43 120.0
C39 C44 H44 118.3
C43 C44 C39 123.3(2)
C43 C44 H44 118.3
C46 C45 B 120.05(19)
C50 C45 B 124.91(19)
C50 C45 C46 115.0(2)
C45 C46 H46 118.5
C47 C46 C45 122.9(2)
C47 C46 H46 118.5
C46 C47 H47 120.0
C48 C47 C46 120.0(2)
C48 C47 H47 120.0
C47 C48 H48 120.6
C49 C48 C47 118.9(2)
C49 C48 H48 120.6
C48 C49 H49 119.8
C48 C49 C50 120.4(2)
C50 C49 H49 119.8
C45 C50 C49 122.7(2)
C45 C50 H50 118.6
C49 C50 H50 118.6
C52 C51 B 120.68(19)
C56 C51 B 124.24(19)
C56 C51 C52 115.06(19)
C51 C52 H52 118.6
C53 C52 C51 122.8(2)
C53 C52 H52 118.6
C52 C53 H53 119.9
C54 C53 C52 120.1(2)
C54 C53 H53 119.9
C53 C54 H54 120.5
C55 C54 C53 118.9(2)
C55 C54 H54 120.5
C54 C55 H55 119.8
C54 C55 C56 120.4(2)
C56 C55 H55 119.8
C51 C56 H56 118.6
C55 C56 C51 122.7(2)
C55 C56 H56 118.6
C26 O1 Ti 153.87(15)
C29 O2 C32 116.34(19)
C11 P Ti 89.66(7)
C14 P C11 107.16(9)
C14 P C20 110.90(10)
C14 P Ti 127.86(7)
C20 P C11 111.01(10)
C20 P Ti 107.77(7)
C1 Ti C4 57.04(8)
C1 Ti C5 34.47(7)
C1 Ti P 60.76(5)
C2 Ti C1 34.80(8)
C2 Ti C3 35.07(8)
C2 Ti C4 57.14(8)
C2 Ti C5 57.22(8)
C2 Ti C6 94.12(9)
C2 Ti C7 77.30(8)
C2 Ti C9 132.06(8)
C2 Ti C10 128.45(9)
C2 Ti P 86.45(6)
C3 Ti C1 57.85(8)
C3 Ti C4 34.00(8)
C3 Ti C5 56.84(8)
C3 Ti C6 111.98(9)
C3 Ti C7 81.76(9)
C3 Ti C9 116.55(9)
C3 Ti C10 137.65(9)
C3 Ti P 117.99(6)
C4 Ti P 111.07(6)
C5 Ti C4 33.80(8)
C5 Ti P 77.56(6)
C6 Ti C1 110.78(8)
C6 Ti C4 145.98(9)
C6 Ti C5 145.26(8)
C6 Ti C7 33.94(9)
C6 Ti P 81.80(6)
C7 Ti C1 107.84(8)
C7 Ti C4 114.63(9)
C7 Ti C5 133.77(8)
C7 Ti P 109.76(7)
C8 Ti C1 133.58(8)
C8 Ti C2 98.79(8)
C8 Ti C3 83.83(9)
C8 Ti C4 105.59(9)
C8 Ti C5 138.58(9)
C8 Ti C6 57.36(9)
C8 Ti C7 35.08(9)
C8 Ti C9 34.52(8)
C8 Ti C10 57.33(9)
C8 Ti P 139.02(7)
C9 Ti C1 164.86(8)
C9 Ti C4 127.65(8)
C9 Ti C5 157.37(8)
C9 Ti C6 56.52(9)
C9 Ti C7 57.08(9)
C9 Ti C10 33.77(8)
C9 Ti P 120.30(6)
C10 Ti C1 139.50(8)
C10 Ti C4 161.22(8)
C10 Ti C5 164.08(8)
C10 Ti C6 34.42(8)
C10 Ti C7 57.05(9)
C10 Ti P 87.66(6)
O1 Ti C1 114.53(8)
O1 Ti C2 136.52(8)
O1 Ti C3 110.73(8)
O1 Ti C4 80.61(8)
O1 Ti C5 82.43(8)
O1 Ti C6 129.25(8)
O1 Ti C7 135.94(8)
O1 Ti C8 102.33(8)
O1 Ti C9 80.49(8)
O1 Ti C10 94.83(8)
O1 Ti P 101.11(5)

loop_
_geom_bond_atom_site_label_1
_geom_bond_atom_site_label_2
_geom_bond_distance
B C33 1.648(3)
B C39 1.641(3)
B C45 1.648(3)
B C51 1.647(3)
C1 C2 1.415(3)
C1 C5 1.417(3)
C1 C11 1.518(3)
C1 Ti 2.378(2)
C2 H2 0.9500
C2 C3 1.422(3)
C2 Ti 2.353(2)
C3 H3 0.9500
C3 C4 1.399(4)
C3 Ti 2.367(2)
C4 H4 0.9500
C4 C5 1.400(3)
C4 Ti 2.413(2)
C5 H5 0.9500
C5 Ti 2.403(2)
C6 H6 0.9500
C6 C7 1.388(4)
C6 C10 1.406(3)
C6 Ti 2.377(2)
C7 H7 0.9500
C7 C8 1.423(4)
C7 Ti 2.378(2)
C8 H8 0.9500
C8 C9 1.400(3)
C8 Ti 2.342(2)
C9 H9 0.9500
C9 C10 1.380(3)
C9 Ti 2.374(2)
C10 H10 0.9500
C10 Ti 2.376(2)
C11 C12 1.522(3)
C11 C13 1.534(3)
C11 P 1.894(2)
C12 H12A 0.9800
C12 H12B 0.9800
C12 H12C 0.9800
C13 H13A 0.9800
C13 H13B 0.9800
C13 H13C 0.9800
C14 H14 1.0000
C14 C15 1.544(3)
C14 C19 1.536(3)
C14 P 1.857(2)
C15 H15A 0.9900
C15 H15B 0.9900
C15 C16 1.522(3)
C16 H16A 0.9900
C16 H16B 0.9900
C16 C17 1.527(3)
C17 H17A 0.9900
C17 H17B 0.9900
C17 C18 1.519(3)
C18 H18A 0.9900
C18 H18B 0.9900
C18 C19 1.544(3)
C19 H19A 0.9900
C19 H19B 0.9900
C20 H20 1.0000
C20 C21 1.540(3)
C20 C25 1.536(3)
C20 P 1.858(2)
C21 H21A 0.9900
C21 H21B 0.9900
C21 C22 1.536(3)
C22 H22A 0.9900
C22 H22B 0.9900
C22 C23 1.512(3)
C23 H23A 0.9900
C23 H23B 0.9900
C23 C24 1.513(3)
C24 H24A 0.9900
C24 H24B 0.9900
C24 C25 1.530(3)
C25 H25A 0.9900
C25 H25B 0.9900
C26 C27 1.386(3)
C26 C31 1.390(3)
C26 O1 1.348(3)
C27 H27 0.9500
C27 C28 1.391(3)
C28 H28 0.9500
C28 C29 1.381(3)
C29 C30 1.388(3)
C29 O2 1.377(3)
C30 H30 0.9500
C30 C31 1.377(3)
C31 H31 0.9500
C32 H32A 0.9800
C32 H32B 0.9800
C32 H32C 0.9800
C32 O2 1.432(3)
C33 C34 1.400(3)
C33 C38 1.398(3)
C34 H34 0.9500
C34 C35 1.385(3)
C35 H35 0.9500
C35 C36 1.386(4)
C36 H36 0.9500
C36 C37 1.379(4)
C37 H37 0.9500
C37 C38 1.391(3)
C38 H38 0.9500
C39 C40 1.392(3)
C39 C44 1.409(3)
C40 H40 0.9500
C40 C41 1.397(3)
C41 H41 0.9500
C41 C42 1.380(4)
C42 H42 0.9500
C42 C43 1.377(4)
C43 H43 0.9500
C43 C44 1.386(3)
C44 H44 0.9500
C45 C46 1.403(3)
C45 C50 1.396(3)
C46 H46 0.9500
C46 C47 1.396(3)
C47 H47 0.9500
C47 C48 1.381(3)
C48 H48 0.9500
C48 C49 1.379(3)
C49 H49 0.9500
C49 C50 1.397(3)
C50 H50 0.9500
C51 C52 1.407(3)
C51 C56 1.399(3)
C52 H52 0.9500
C52 C53 1.390(3)
C53 H53 0.9500
C53 C54 1.386(4)
C54 H54 0.9500
C54 C55 1.378(4)
C55 H55 0.9500
C55 C56 1.394(3)
C56 H56 0.9500
O1 Ti 1.8524(15)
P Ti 2.6571(6)

loop_
_geom_torsion_atom_site_label_1
_geom_torsion_atom_site_label_2
_geom_torsion_atom_site_label_3
_geom_torsion_atom_site_label_4
_geom_torsion
B C33 C34 C35 179.9(2)
B C33 C38 C37 -179.1(2)
B C39 C40 C41 -179.7(2)
B C39 C44 C43 179.0(2)
B C45 C46 C47 179.2(2)
B C45 C50 C49 -178.99(19)
B C51 C52 C53 178.0(2)
B C51 C56 C55 -177.0(2)
C1 C2 C3 C4 1.0(3)
C1 C2 C3 Ti -65.79(15)
C1 C11 P C14 140.15(13)
C1 C11 P C20 -98.62(14)
C1 C11 P Ti 10.33(12)
C2 C1 C5 C4 -0.4(3)
C2 C1 C5 Ti 64.32(15)
C2 C1 C11 C12 143.1(2)
C2 C1 C11 C13 20.9(3)
C2 C1 C11 P -94.8(2)
C2 C3 C4 C5 -1.3(3)
C2 C3 C4 Ti -64.84(16)
C3 C4 C5 C1 1.1(3)
C3 C4 C5 Ti -62.60(17)
C5 C1 C2 C3 -0.3(2)
C5 C1 C2 Ti -65.74(15)
C5 C1 C11 C12 -49.7(3)
C5 C1 C11 C13 -171.9(2)
C5 C1 C11 P 72.4(2)
C6 C7 C8 C9 -2.6(3)
C6 C7 C8 Ti 64.46(17)
C7 C6 C10 C9 0.5(3)
C7 C6 C10 Ti -64.72(17)
C7 C8 C9 C10 3.0(3)
C7 C8 C9 Ti 66.98(16)
C8 C9 C10 C6 -2.2(3)
C8 C9 C10 Ti 62.88(17)
C10 C6 C7 C8 1.3(3)
C10 C6 C7 Ti 64.51(17)
C11 C1 C2 C3 168.8(2)
C11 C1 C2 Ti 103.4(2)
C11 C1 C5 C4 -169.7(2)
C11 C1 C5 Ti -104.9(2)
C12 C11 P C14 -101.82(18)
C12 C11 P C20 19.41(19)
C12 C11 P Ti 128.36(16)
C13 C11 P C14 26.74(18)
C13 C11 P C20 147.97(16)
C13 C11 P Ti -103.08(15)
C14 C15 C16 C17 -57.8(3)
C15 C14 C19 C18 -59.0(2)
C15 C14 P C11 59.58(18)
C15 C14 P C20 -61.72(18)
C15 C14 P Ti 163.00(12)
C15 C16 C17 C18 55.7(3)
C16 C17 C18 C19 -55.6(3)
C17 C18 C19 C14 57.2(2)
C19 C14 C15 C16 60.1(2)
C19 C14 P C11 -172.12(15)
C19 C14 P C20 66.58(18)
C19 C14 P Ti -68.70(18)
C20 C21 C22 C23 -56.8(3)
C21 C20 C25 C24 -57.8(3)
C21 C20 P C11 161.70(15)
C21 C20 P C14 -79.29(17)
C21 C20 P Ti 65.02(16)
C21 C22 C23 C24 57.4(3)
C22 C23 C24 C25 -58.4(3)
C23 C24 C25 C20 59.3(3)
C25 C20 C21 C22 56.3(3)
C25 C20 P C11 -72.34(19)
C25 C20 P C14 46.7(2)
C25 C20 P Ti -169.03(15)
C26 C27 C28 C29 0.6(4)
C26 O1 Ti C1 146.4(3)
C26 O1 Ti C2 112.6(3)
C26 O1 Ti C3 83.3(4)
C26 O1 Ti C4 99.4(3)
C26 O1 Ti C5 133.5(3)
C26 O1 Ti C6 -62.4(4)
C26 O1 Ti C7 -16.5(4)
C26 O1 Ti C8 -4.7(4)
C26 O1 Ti C9 -31.6(3)
C26 O1 Ti C10 -62.2(3)
C26 O1 Ti P -150.8(3)
C27 C26 C31 C30 2.2(4)
C27 C26 O1 Ti -24.3(5)
C27 C28 C29 C30 0.8(4)
C27 C28 C29 O2 178.9(2)
C28 C29 C30 C31 -0.6(4)
C28 C29 O2 C32 25.7(3)
C29 C30 C31 C26 -0.9(4)
C30 C29 O2 C32 -156.0(2)
C31 C26 C27 C28 -2.1(4)
C31 C26 O1 Ti 157.0(3)
C33 B C39 C40 107.1(2)
C33 B C39 C44 -72.4(2)
C33 B C45 C46 161.03(19)
C33 B C45 C50 -20.6(3)
C33 B C51 C52 -43.9(3)
C33 B C51 C56 134.5(2)
C33 C34 C35 C36 -1.1(4)
C34 C33 C38 C37 0.0(3)
C34 C35 C36 C37 0.6(4)
C35 C36 C37 C38 0.1(4)
C36 C37 C38 C33 -0.5(4)
C38 C33 C34 C35 0.7(3)
C39 B C33 C34 -169.21(19)
C39 B C33 C38 9.8(3)
C39 B C45 C46 40.3(3)
C39 B C45 C50 -141.3(2)
C39 B C51 C52 77.1(2)
C39 B C51 C56 -104.6(2)
C39 C40 C41 C42 0.5(4)
C40 C39 C44 C43 -0.5(3)
C40 C41 C42 C43 -0.1(4)
C41 C42 C43 C44 -0.6(4)
C42 C43 C44 C39 1.0(4)
C44 C39 C40 C41 -0.2(3)
C45 B C33 C34 71.4(2)
C45 B C33 C38 -109.5(2)
C45 B C39 C40 -132.4(2)
C45 B C39 C44 48.1(3)
C45 B C51 C52 -163.0(2)
C45 B C51 C56 15.4(3)
C45 C46 C47 C48 0.1(4)
C46 C45 C50 C49 -0.5(3)
C46 C47 C48 C49 -1.1(3)
C47 C48 C49 C50 1.3(3)
C48 C49 C50 C45 -0.4(3)
C50 C45 C46 C47 0.7(3)
C51 B C33 C34 -47.4(3)
C51 B C33 C38 131.7(2)
C51 B C39 C40 -11.7(3)
C51 B C39 C44 168.81(19)
C51 B C45 C46 -81.9(2)
C51 B C45 C50 96.5(2)
C51 C52 C53 C54 -0.6(4)
C52 C51 C56 C55 1.4(3)
C52 C53 C54 C55 0.7(4)
C53 C54 C55 C56 0.2(4)
C54 C55 C56 C51 -1.3(4)
C56 C51 C52 C53 -0.5(3)
O1 C26 C27 C28 179.2(2)
O1 C26 C31 C30 -179.0(2)
O2 C29 C30 C31 -179.0(2)
P C14 C15 C16 -168.90(16)
P C14 C19 C18 169.74(15)
P C20 C21 C22 -173.12(16)
P C20 C25 C24 175.89(16)
Ti C1 C2 C3 65.41(16)
Ti C1 C5 C4 -64.77(17)
Ti C1 C11 C12 -134.46(15)
Ti C1 C11 C13 103.33(17)
Ti C1 C11 P -12.42(15)
Ti C2 C3 C4 66.77(17)
Ti C3 C4 C5 63.59(17)
Ti C4 C5 C1 63.67(16)
Ti C6 C7 C8 -63.19(17)
Ti C6 C10 C9 65.25(17)
Ti C7 C8 C9 -67.10(17)
Ti C8 C9 C10 -63.97(17)
Ti C9 C10 C6 -65.10(17)
